data_1001255
loop_
_publ_author_name
'Saine, M C'
'Gasperin, M'

_publ_section_title
;
Synthese et Structure d'un Niobate de Cesium non Stoechiometrique,
Cs~3~ Nb~5.96~ O~16.4~
;
_journal_coden_ASTM ACSCEE
_journal_name_full 'Acta Crystallographica C (39,1983-)'
_journal_page_first 1153
_journal_page_last 1156
_journal_volume 39
_journal_year 1983
_chemical_formula_structural 'Cs3 Nb5.96 O16.4'
_chemical_formula_sum 'Cs3 Nb5.96 O16.4'
_chemical_name_systematic 'Caesium niobium oxide (3/5.96/16.4)'
_space_group_IT_number 63
_symmetry_cell_setting orthorhombic
_symmetry_Int_Tables_number 63
_symmetry_space_group_name_Hall '-A 2 2a'
_symmetry_space_group_name_H-M 'A m a m'
_cell_angle_alpha 90
_cell_angle_beta 90
_cell_angle_gamma 90
_cell_formula_units_Z 8
_cell_length_a 18.315(3)
_cell_length_b 24.506(4)
_cell_length_c 7.296(2)
_cell_volume 3274.6
_refine_ls_R_factor_all 0.04
_cod_database_code 1001255

loop_
_symmetry_equiv_pos_as_xyz
x,y,z
-x,-y,z
1/2-x,y,z
1/2+x,-y,z
-x,-y,-z
x,y,-z
1/2+x,-y,-z
1/2-x,y,-z
x,1/2+y,1/2+z
-x,1/2-y,1/2+z
1/2-x,1/2+y,1/2+z
1/2+x,1/2-y,1/2+z
-x,1/2-y,1/2-z
x,1/2+y,1/2-z
1/2+x,1/2-y,1/2-z
1/2-x,1/2+y,1/2-z

loop_
_atom_site_label
_atom_site_type_symbol
_atom_site_symmetry_multiplicity
_atom_site_Wyckoff_symbol
_atom_site_fract_x
_atom_site_fract_y
_atom_site_fract_z
_atom_site_occupancy
_atom_site_attached_hydrogens
_atom_site_calc_flag
Nb1 Nb5+ 16 h 0.08099(3) 0.11397(2) 0.24915(8) 1. 0 d
Nb2 Nb5+ 4 c 0.25 0.57715(4) 0. 1. 0 d
Nb3 Nb5+ 4 a 0. 0. 0. 1. 0 d
Nb4 Nb5+ 8 f 0.08869(3) 0.86907(3) 0. 1. 0 d
Nb5 Nb5+ 8 f 0.16522(5) 0.72453(3) 0. 1. 0 d
Nb6 Nb5+ 8 g 0.25 0.33381(6) 0.20729(23) 0.51 0 d
Nb7 Nb5+ 16 h 0.23709(12) 0.33539(11) 0.24895(38) 0.175 0 d
Nb8 Nb5+ 8 g 0.25 0.34215(22) 0.28934(87) 0.1 0 d
Cs1 Cs1+ 8 g 0.25 0.17463(6) 0.0282(4) 0.5 0 d
Cs2 Cs1+ 8 f 0.09713(4) 0.45458(3) 0. 1. 0 d
Cs3 Cs1+ 8 f 0.04993(4) 0.27127(3) 0. 1. 0 d
Cs4 Cs1+ 4 c 0.25 -0.00615(6) 0. 1. 0 d
O1 O2- 8 f 0.1092(4) 0.1327(4) 0. 1. 0 d
O2 O2- 8 f 0.0478(4) 0.6119(4) 0. 1. 0 d
O3 O2- 16 h 0.0479(3) 0.0432(2) 0.1901(7) 1. 0 d
O4 O2- 16 h -0.0212(3) 0.1424(2) 0.1882(7) 1. 0 d
O5 O2- 16 h 0.1758(3) 0.5896(3) 0.1928(8) 1. 0 d
O6 O2- 16 h 0.1154(3) 0.6943(3) 0.1941(8) 1. 0 d
O7 O2- 8 f 0.0810(4) 0.9466(2) 0. 1. 0 d
O8 O2- 4 c 0.25 0.6726(3) 0. 1. 0 d
O9 O2- 4 c 0.25 0.5074(5) 0. 1. 0 d
O10 O2- 8 f 0.1166(15) 0.7900(6) 0. 1. 0 d
O11 O2- 16 h 0.3264(4) 0.3744(5) 0.3013(20) 1. 0 d
O12 O2- 8 g 0.25 0.2631(3) 0.3158(15) 1. 0 d
O13 O2- 8 f 0.2137(17) 0.3243(12) 0. 0.4 0 d

loop_
_atom_type_symbol
_atom_type_oxidation_number
Nb5+ 5.000
Cs1+ 1.000
O2- -2.000
